data_2244094
loop_
_publ_author_name
'Rivera, Augusto'
'R\'ios-Motta, Jaime'
'Bolte, Michael'

_publ_section_title
;
 First hydrogen-bonded adduct of sterically hindered
 2-<i>tert</i>-butyl-4-methylphenol (TBMP) with
 1,3,6,8-tetraazatricyclo[4.4.1.1^3,8^]dodecane (TATD) <i>via</i> coupling
 of classical hydrogen bonds and C---H&#x00B7;&#x00B7;&#x00B7;\p
 non-covalent interactions
;
_journal_coeditor_code YZ2019
_journal_issue 6
_journal_name_full 'Acta Crystallographica Section E'
_journal_page_first
;
;
_journal_paper_doi 10.1107/S2056989022004972
_journal_volume 78
_journal_year 2022
_chemical_formula_iupac 'C8 H16 N4, 2C11 H16 O'
_chemical_formula_moiety 'C8 H16 N4, 2(C11 H16 O)'
_chemical_formula_sum 'C30 H48 N4 O2'
_chemical_formula_weight 496.72
_chemical_name_systematic
;
2-<i>tert</i>-Butyl-4-methylphenol--\
1,3,6,8-tetraazatricyclo[4.4.1.1^3,8^]dodecane (2/1)
;
_space_group_crystal_system monoclinic
_space_group_IT_number 13
_space_group_name_Hall '-P 2yc'
_space_group_name_H-M_alt 'P 1 2/c 1'
_atom_sites_solution_hydrogens mixed
_atom_sites_solution_primary direct
_audit_creation_method SHELXL-2016/6
_cell_angle_alpha 90
_cell_angle_beta 108.166(6)
_cell_angle_gamma 90
_cell_formula_units_Z 2
_cell_length_a 11.4741(10)
_cell_length_b 7.6770(5)
_cell_length_c 17.2226(14)
_cell_measurement_reflns_used 17127
_cell_measurement_temperature 173(2)
_cell_measurement_theta_max 27.78
_cell_measurement_theta_min 3.55
_cell_volume 1441.5(2)
_computing_cell_refinement
;
X-Area (Stoe & Cie, 2001)
;
_computing_data_collection
;
X-Area (Stoe & Cie, 2001)
;
_computing_data_reduction
;
X-Area (Stoe & Cie, 2001)
;
_computing_molecular_graphics
;
XP in SHELXTL-Plus (Sheldrick, 2008)
;
_computing_publication_material
;
SHELXL (Sheldrick, 2015)
;
_computing_structure_refinement
;
SHELXL (Sheldrick, 2015)
;
_computing_structure_solution
;
SHELXS (Sheldrick, 2008)
;
_diffrn_ambient_temperature 173(2)
_diffrn_measured_fraction_theta_full 0.995
_diffrn_measured_fraction_theta_max 0.987
_diffrn_measurement_device_type 'STOE IPDS II two-circle-diffractometer'
_diffrn_measurement_method \w
_diffrn_radiation_type MoK\a
_diffrn_radiation_wavelength 0.71073
_diffrn_reflns_av_R_equivalents 0.0294
_diffrn_reflns_av_unetI/netI 0.0204
_diffrn_reflns_limit_h_max 14
_diffrn_reflns_limit_h_min -14
_diffrn_reflns_limit_k_max 9
_diffrn_reflns_limit_k_min -9
_diffrn_reflns_limit_l_max 22
_diffrn_reflns_limit_l_min -22
_diffrn_reflns_number 17127
_diffrn_reflns_theta_full 25.000
_diffrn_reflns_theta_max 27.640
_diffrn_reflns_theta_min 3.639
_diffrn_source 'Genix 3D I\mS microfocus X-ray source'
_exptl_absorpt_coefficient_mu 0.072
_exptl_absorpt_correction_T_max 1.000
_exptl_absorpt_correction_T_min 0.554
_exptl_absorpt_correction_type multi-scan
_exptl_absorpt_process_details
;
(X-Area; Stoe & Cie, 2001)
;
_exptl_crystal_colour colourless
_exptl_crystal_density_diffrn 1.144
_exptl_crystal_description plate
_exptl_crystal_F_000 544
_exptl_crystal_size_max 0.280
_exptl_crystal_size_mid 0.270
_exptl_crystal_size_min 0.110
_refine_diff_density_max 0.262
_refine_diff_density_min -0.190
_refine_ls_extinction_coef 0.021(5)
_refine_ls_extinction_expression Fc^*^=kFc[1+0.001xFc^2^\l^3^/sin(2\q)]^-1/4^
_refine_ls_extinction_method
;
SHELXL-2016/6 (Sheldrick 2015)
;
_refine_ls_goodness_of_fit_ref 1.050
_refine_ls_hydrogen_treatment mixed
_refine_ls_matrix_type full
_refine_ls_number_parameters 170
_refine_ls_number_reflns 3307
_refine_ls_number_restraints 0
_refine_ls_restrained_S_all 1.050
_refine_ls_R_factor_all 0.0575
_refine_ls_R_factor_gt 0.0495
_refine_ls_shift/su_max 0.000
_refine_ls_shift/su_mean 0.000
_refine_ls_structure_factor_coef Fsqd
_refine_ls_weighting_details 'w=1/[\s^2^(Fo^2^)+(0.0663P)^2^+0.4499P] where P=(Fo^2^+2Fc^2^)/3'
_refine_ls_weighting_scheme calc
_refine_ls_wR_factor_gt 0.1268
_refine_ls_wR_factor_ref 0.1318
_reflns_number_gt 2862
_reflns_number_total 3307
_reflns_threshold_expression 'I > 2\s(I)'
_cod_data_source_file yz2019sup1.cif
_cod_data_source_block I
_cod_original_sg_symbol_H-M 'P 2/c'
_cod_database_code 2244094
_shelx_space_group_comment
;
The symmetry employed for this shelxl refinement is uniquely defined
by the following loop, which should always be used as a source of
symmetry information in preference to the above space-group names.
They are only intended as comments.
;
_shelx_estimated_absorpt_t_min 0.980
_shelx_estimated_absorpt_t_max 0.992

loop_
_space_group_symop_operation_xyz
'x, y, z'
'x, -y, z+1/2'
'-x, -y, -z'
'-x, y, -z-1/2'

loop_
_atom_site_type_symbol
_atom_site_label
_atom_site_fract_x
_atom_site_fract_y
_atom_site_fract_z
_atom_site_U_iso_or_equiv
_atom_site_adp_type
_atom_site_calc_flag
_atom_site_occupancy
_atom_site_disorder_assembly
_atom_site_disorder_group
N N1 0.55515(9) 0.67062(14) 0.32614(6) 0.0269(2) Uani d 1 . .
N N2 0.41669(11) 0.93222(15) 0.28288(7) 0.0334(3) Uani d 1 . .
C C1 0.47468(13) 0.80357(18) 0.34461(8) 0.0332(3) Uani d 1 . .
H H1A 0.408781 0.741591 0.359229 0.040 Uiso calc 1 . .
H H1B 0.523629 0.867230 0.394010 0.040 Uiso calc 1 . .
C C2 0.30542(14) 0.8720(2) 0.22156(10) 0.0469(4) Uani d 1 . .
H H2A 0.265533 0.973760 0.188590 0.056 Uiso calc 1 . .
H H2B 0.248788 0.828122 0.250249 0.056 Uiso calc 1 . .
C C3 0.31959(13) 0.7318(2) 0.16366(9) 0.0397(3) Uani d 1 . .
H H3A 0.269762 0.630216 0.169446 0.048 Uiso calc 1 . .
H H3B 0.284425 0.775888 0.107144 0.048 Uiso calc 1 . .
C C4 0.500000 1.0300(3) 0.250000 0.0418(5) Uani d 1 . .
H H4A 0.449637 1.106627 0.206038 0.050 Uiso calc 0.5 . .
H H4B 0.550362 1.106630 0.293961 0.050 Uiso calc 0.5 . .
C C5 0.500000 0.5738(2) 0.250000 0.0282(4) Uani d 1 . .
H H5A 0.435761 0.497108 0.258605 0.034 Uiso calc 0.5 . .
H H5B 0.564238 0.497107 0.241395 0.034 Uiso calc 0.5 . .
O O1 0.65236(10) 0.40303(14) 0.44346(6) 0.0399(3) Uani d 1 . .
H H1 0.6079(18) 0.482(3) 0.4109(12) 0.053(5) Uiso d 1 . .
C C11 0.69530(12) 0.46490(16) 0.52226(7) 0.0284(3) Uani d 1 . .
C C12 0.79366(11) 0.37879(15) 0.57928(7) 0.0247(3) Uani d 1 . .
C C13 0.83508(11) 0.45122(17) 0.65783(7) 0.0280(3) Uani d 1 . .
H H13 0.901687 0.396088 0.697378 0.034 Uiso calc 1 . .
C C14 0.78431(12) 0.59956(17) 0.68142(8) 0.0303(3) Uani d 1 . .
C C15 0.68468(14) 0.67652(18) 0.62418(8) 0.0343(3) Uani d 1 . .
H H15 0.646455 0.775572 0.638772 0.041 Uiso calc 1 . .
C C16 0.64080(14) 0.60914(18) 0.54571(8) 0.0350(3) Uani d 1 . .
H H16 0.572159 0.662490 0.507184 0.042 Uiso calc 1 . .
C C17 0.85309(13) 0.21469(17) 0.55726(7) 0.0313(3) Uani d 1 . .
C C18 0.75571(18) 0.0728(2) 0.52590(12) 0.0545(5) Uani d 1 . .
H H18A 0.717684 0.045775 0.568135 0.082 Uiso calc 1 . .
H H18B 0.692811 0.114293 0.476635 0.082 Uiso calc 1 . .
H H18C 0.794385 -0.032304 0.512895 0.082 Uiso calc 1 . .
C C19 0.95174(18) 0.1387(3) 0.63136(9) 0.0546(5) Uani d 1 . .
H H19A 0.915053 0.109330 0.674008 0.082 Uiso calc 1 . .
H H19B 0.986240 0.033393 0.614917 0.082 Uiso calc 1 . .
H H19C 1.017007 0.224808 0.652530 0.082 Uiso calc 1 . .
C C20 0.91373(19) 0.2589(3) 0.49204(11) 0.0565(5) Uani d 1 . .
H H20A 0.852293 0.307854 0.443928 0.085 Uiso calc 1 . .
H H20B 0.979226 0.344302 0.514043 0.085 Uiso calc 1 . .
H H20C 0.948459 0.152887 0.476430 0.085 Uiso calc 1 . .
C C21 0.83767(16) 0.6747(2) 0.76656(9) 0.0441(4) Uani d 1 . .
H H21A 0.895241 0.591026 0.801301 0.066 Uiso calc 1 . .
H H21B 0.771345 0.698204 0.789736 0.066 Uiso calc 1 . .
H H21C 0.880912 0.783389 0.763689 0.066 Uiso calc 1 . .

loop_
_atom_site_aniso_label
_atom_site_aniso_U_11
_atom_site_aniso_U_22
_atom_site_aniso_U_33
_atom_site_aniso_U_12
_atom_site_aniso_U_13
_atom_site_aniso_U_23
N1 0.0282(5) 0.0284(5) 0.0214(5) 0.0016(4) 0.0039(4) -0.0010(4)
N2 0.0362(6) 0.0291(6) 0.0360(6) 0.0066(5) 0.0126(5) 0.0002(5)
C1 0.0423(7) 0.0327(7) 0.0270(6) 0.0051(6) 0.0141(5) -0.0016(5)
C2 0.0303(7) 0.0566(10) 0.0495(9) 0.0131(7) 0.0064(6) -0.0033(7)
C3 0.0268(6) 0.0447(8) 0.0407(8) 0.0011(6) 0.0006(5) -0.0006(6)
C4 0.0581(13) 0.0249(9) 0.0478(12) 0.000 0.0242(10) 0.000
C5 0.0356(9) 0.0236(8) 0.0228(8) 0.000 0.0055(7) 0.000
O1 0.0527(6) 0.0388(6) 0.0200(4) 0.0145(5) -0.0005(4) -0.0011(4)
C11 0.0373(7) 0.0269(6) 0.0199(5) 0.0007(5) 0.0072(5) 0.0004(4)
C12 0.0299(6) 0.0228(6) 0.0215(5) -0.0008(5) 0.0082(4) -0.0006(4)
C13 0.0303(6) 0.0296(6) 0.0223(6) 0.0006(5) 0.0058(5) -0.0017(5)
C14 0.0390(7) 0.0282(6) 0.0257(6) -0.0038(5) 0.0128(5) -0.0048(5)
C15 0.0496(8) 0.0253(6) 0.0321(6) 0.0065(6) 0.0189(6) 0.0008(5)
C16 0.0436(7) 0.0323(7) 0.0275(6) 0.0111(6) 0.0089(5) 0.0055(5)
C17 0.0414(7) 0.0293(6) 0.0218(6) 0.0094(5) 0.0077(5) -0.0015(5)
C18 0.0691(11) 0.0254(7) 0.0611(10) 0.0007(7) 0.0090(9) -0.0098(7)
C19 0.0657(11) 0.0584(10) 0.0316(7) 0.0367(9) 0.0033(7) -0.0055(7)
C20 0.0749(12) 0.0587(11) 0.0495(9) 0.0235(9) 0.0391(9) 0.0062(8)
C21 0.0546(9) 0.0442(8) 0.0326(7) -0.0016(7) 0.0122(6) -0.0157(6)

loop_
_atom_type_symbol
_atom_type_description
_atom_type_scat_dispersion_real
_atom_type_scat_dispersion_imag
_atom_type_scat_source
C C 0.0033 0.0016 'International Tables Vol C Tables 4.2.6.8 and 6.1.1.4'
H H 0.0000 0.0000 'International Tables Vol C Tables 4.2.6.8 and 6.1.1.4'
N N 0.0061 0.0033 'International Tables Vol C Tables 4.2.6.8 and 6.1.1.4'
O O 0.0106 0.0060 'International Tables Vol C Tables 4.2.6.8 and 6.1.1.4'

loop_
_geom_angle_atom_site_label_1
_geom_angle_atom_site_label_2
_geom_angle_atom_site_label_3
_geom_angle_site_symmetry_1
_geom_angle_site_symmetry_3
_geom_angle
_geom_angle_publ_flag
C5 N1 C3 . 4_656 113.69(9) ?
C5 N1 C1 . . 114.72(9) ?
C3 N1 C1 4_656 . 114.05(11) ?
C1 N2 C2 . . 114.42(12) ?
C1 N2 C4 . . 115.31(10) ?
C2 N2 C4 . . 114.44(11) ?
N2 C1 N1 . . 119.16(10) ?
N2 C1 H1A . . 107.5 ?
N1 C1 H1A . . 107.5 ?
N2 C1 H1B . . 107.5 ?
N1 C1 H1B . . 107.5 ?
H1A C1 H1B . . 107.0 ?
N2 C2 C3 . . 117.06(12) ?
N2 C2 H2A . . 108.0 ?
C3 C2 H2A . . 108.0 ?
N2 C2 H2B . . 108.0 ?
C3 C2 H2B . . 108.0 ?
H2A C2 H2B . . 107.3 ?
N1 C3 C2 4_656 . 116.84(11) ?
N1 C3 H3A 4_656 . 108.1 ?
C2 C3 H3A . . 108.1 ?
N1 C3 H3B 4_656 . 108.1 ?
C2 C3 H3B . . 108.1 ?
H3A C3 H3B . . 107.3 ?
N2 C4 N2 4_656 . 118.16(16) ?
N2 C4 H4A 4_656 . 107.8 ?
N2 C4 H4A . . 107.8 ?
N2 C4 H4B 4_656 . 107.8 ?
N2 C4 H4B . . 107.8 ?
H4A C4 H4B . . 107.1 ?
N1 C5 N1 . 4_656 119.17(14) ?
N1 C5 H5A . . 107.5 ?
N1 C5 H5A 4_656 . 107.5 ?
N1 C5 H5B . . 107.5 ?
N1 C5 H5B 4_656 . 107.5 ?
H5A C5 H5B . . 107.0 ?
C11 O1 H1 . . 110.4(13) ?
O1 C11 C16 . . 120.38(11) ?
O1 C11 C12 . . 119.23(11) ?
C16 C11 C12 . . 120.39(11) ?
C13 C12 C11 . . 116.33(11) ?
C13 C12 C17 . . 121.39(11) ?
C11 C12 C17 . . 122.27(10) ?
C14 C13 C12 . . 123.91(12) ?
C14 C13 H13 . . 118.0 ?
C12 C13 H13 . . 118.0 ?
C15 C14 C13 . . 117.82(11) ?
C15 C14 C21 . . 121.34(12) ?
C13 C14 C21 . . 120.83(12) ?
C16 C15 C14 . . 120.13(12) ?
C16 C15 H15 . . 119.9 ?
C14 C15 H15 . . 119.9 ?
C15 C16 C11 . . 121.33(12) ?
C15 C16 H16 . . 119.3 ?
C11 C16 H16 . . 119.3 ?
C20 C17 C19 . . 107.96(14) ?
C20 C17 C18 . . 110.29(14) ?
C19 C17 C18 . . 106.91(14) ?
C20 C17 C12 . . 109.72(12) ?
C19 C17 C12 . . 112.10(10) ?
C18 C17 C12 . . 109.81(12) ?
C17 C18 H18A . . 109.5 ?
C17 C18 H18B . . 109.5 ?
H18A C18 H18B . . 109.5 ?
C17 C18 H18C . . 109.5 ?
H18A C18 H18C . . 109.5 ?
H18B C18 H18C . . 109.5 ?
C17 C19 H19A . . 109.5 ?
C17 C19 H19B . . 109.5 ?
H19A C19 H19B . . 109.5 ?
C17 C19 H19C . . 109.5 ?
H19A C19 H19C . . 109.5 ?
H19B C19 H19C . . 109.5 ?
C17 C20 H20A . . 109.5 ?
C17 C20 H20B . . 109.5 ?
H20A C20 H20B . . 109.5 ?
C17 C20 H20C . . 109.5 ?
H20A C20 H20C . . 109.5 ?
H20B C20 H20C . . 109.5 ?
C14 C21 H21A . . 109.5 ?
C14 C21 H21B . . 109.5 ?
H21A C21 H21B . . 109.5 ?
C14 C21 H21C . . 109.5 ?
H21A C21 H21C . . 109.5 ?
H21B C21 H21C . . 109.5 ?

loop_
_geom_bond_atom_site_label_1
_geom_bond_atom_site_label_2
_geom_bond_site_symmetry_2
_geom_bond_distance
_geom_bond_publ_flag
N1 C5 . 1.4680(13) ?
N1 C3 4_656 1.4694(17) ?
N1 C1 . 1.4761(17) ?
N2 C1 . 1.4517(17) ?
N2 C2 . 1.456(2) ?
N2 C4 . 1.4615(16) ?
C1 H1A . 0.9900 ?
C1 H1B . 0.9900 ?
C2 C3 . 1.510(2) ?
C2 H2A . 0.9900 ?
C2 H2B . 0.9900 ?
C3 H3A . 0.9900 ?
C3 H3B . 0.9900 ?
C4 H4A . 0.9900 ?
C4 H4B . 0.9900 ?
C5 H5A . 0.9900 ?
C5 H5B . 0.9900 ?
O1 C11 . 1.3760(15) ?
O1 H1 . 0.88(2) ?
C11 C16 . 1.3920(18) ?
C11 C12 . 1.4086(17) ?
C12 C13 . 1.4016(16) ?
C12 C17 . 1.5353(17) ?
C13 C14 . 1.3961(18) ?
C13 H13 . 0.9500 ?
C14 C15 . 1.3874(19) ?
C14 C21 . 1.5159(18) ?
C15 C16 . 1.3868(19) ?
C15 H15 . 0.9500 ?
C16 H16 . 0.9500 ?
C17 C20 . 1.533(2) ?
C17 C19 . 1.5328(19) ?
C17 C18 . 1.533(2) ?
C18 H18A . 0.9800 ?
C18 H18B . 0.9800 ?
C18 H18C . 0.9800 ?
C19 H19A . 0.9800 ?
C19 H19B . 0.9800 ?
C19 H19C . 0.9800 ?
C20 H20A . 0.9800 ?
C20 H20B . 0.9800 ?
C20 H20C . 0.9800 ?
C21 H21A . 0.9800 ?
C21 H21B . 0.9800 ?
C21 H21C . 0.9800 ?

loop_
_geom_hbond_atom_site_label_D
_geom_hbond_atom_site_label_H
_geom_hbond_atom_site_label_A
_geom_hbond_site_symmetry_A
_geom_hbond_distance_DH
_geom_hbond_distance_HA
_geom_hbond_distance_DA
_geom_hbond_angle_DHA
O1 H1 N1 . 0.88(2) 2.01(2) 2.8534(15) 161.6(17)
C18 H18B O1 . 0.98 2.30 2.966(2) 124
C20 H20A O1 . 0.98 2.41 3.058(3) 124
C1 H1A Cg1 3_666 0.98 2.90 3.851(2) 163

loop_
_geom_torsion_atom_site_label_1
_geom_torsion_atom_site_label_2
_geom_torsion_atom_site_label_3
_geom_torsion_atom_site_label_4
_geom_torsion_site_symmetry_1
_geom_torsion_site_symmetry_2
_geom_torsion_site_symmetry_3
_geom_torsion_site_symmetry_4
_geom_torsion
_geom_torsion_publ_flag
C2 N2 C1 N1 . . . . 81.95(16) ?
C4 N2 C1 N1 . . . . -53.89(17) ?
C5 N1 C1 N2 . . . . -52.30(16) ?
C3 N1 C1 N2 4_656 . . . 81.31(15) ?
C1 N2 C2 C3 . . . . -67.63(18) ?
C4 N2 C2 C3 . . . . 68.60(19) ?
N2 C2 C3 N1 . . . 4_656 -0.8(2) ?
C1 N2 C4 N2 . . . 4_656 53.56(9) ?
C2 N2 C4 N2 . . . 4_656 -82.27(10) ?
C3 N1 C5 N1 4_656 . . 4_656 -81.55(10) ?
C1 N1 C5 N1 . . . 4_656 52.24(8) ?
O1 C11 C12 C13 . . . . 178.33(11) ?
C16 C11 C12 C13 . . . . -2.75(19) ?
O1 C11 C12 C17 . . . . -1.58(19) ?
C16 C11 C12 C17 . . . . 177.35(12) ?
C11 C12 C13 C14 . . . . 0.39(19) ?
C17 C12 C13 C14 . . . . -179.70(12) ?
C12 C13 C14 C15 . . . . 1.9(2) ?
C12 C13 C14 C21 . . . . -177.37(13) ?
C13 C14 C15 C16 . . . . -1.9(2) ?
C21 C14 C15 C16 . . . . 177.41(14) ?
C14 C15 C16 C11 . . . . -0.4(2) ?
O1 C11 C16 C15 . . . . -178.23(13) ?
C12 C11 C16 C15 . . . . 2.9(2) ?
C13 C12 C17 C20 . . . . -115.74(15) ?
C11 C12 C17 C20 . . . . 64.16(17) ?
C13 C12 C17 C19 . . . . 4.20(19) ?
C11 C12 C17 C19 . . . . -175.90(14) ?
C13 C12 C17 C18 . . . . 122.88(14) ?
C11 C12 C17 C18 . . . . -57.22(17) ?

_cod_database_fobs_code 2244094
